data_2234561
loop_
_publ_author_name
'Ogutu, Hezron'
'Kirsten, Leo'
'Meijboom, Reinout'

_publ_section_title
;
 <i>trans</i>-Carbonylchloridobis[diphenyl(4-vinylphenyl)phosphane-\k<i>P</i>]rhodium(I)
;
_journal_coeditor_code CV5270
_journal_issue 5
_journal_name_full 'Acta Crystallographica Section E'
_journal_page_first m545
_journal_paper_doi 10.1107/S1600536812013669
_journal_volume 68
_journal_year 2012
_chemical_formula_iupac '[Rh Cl (C20 H17 P)2 (C O)]'
_chemical_formula_moiety 'C41 H34 Cl O P2 Rh'
_chemical_formula_sum 'C41 H34 Cl O P2 Rh'
_chemical_formula_weight 742.98
_chemical_name_systematic
;
<i>trans</i>-Carbonylchloridobis[diphenyl(4-vinylphenyl)phosphane-
\k<i>P</i>]rhodium(I)
;
_space_group_IT_number 2
_symmetry_cell_setting triclinic
_symmetry_space_group_name_Hall '-P 1'
_symmetry_space_group_name_H-M 'P -1'
_atom_sites_solution_hydrogens geom
_atom_sites_solution_primary direct
_atom_sites_solution_secondary difmap
_audit_creation_method 'WinGX routine CIF_UPDATE'
_cell_angle_alpha 85.727(2)
_cell_angle_beta 68.475(2)
_cell_angle_gamma 62.295(2)
_cell_formula_units_Z 1
_cell_length_a 9.9030(4)
_cell_length_b 9.9310(4)
_cell_length_c 10.4150(4)
_cell_measurement_reflns_used 8410
_cell_measurement_temperature 100(2)
_cell_measurement_theta_max 66.31
_cell_measurement_theta_min 4.60
_cell_volume 837.85(6)
_computing_cell_refinement 'SAINT-Plus (Bruker, 2007)'
_computing_data_collection 'APEX2 (Bruker, 2007)'
_computing_data_reduction 'SAINT-Plus (Bruker, 2007)'
_computing_molecular_graphics 'DIAMOND (Brandenburg & Putz, 2005)'
_computing_publication_material 'WinGX (Farrugia, 1999)'
_computing_structure_refinement 'SHELXL97 (Sheldrick, 2008)'
_computing_structure_solution 'SHELXS97 (Sheldrick, 2008)'
_diffrn_ambient_temperature 100(2)
_diffrn_measured_fraction_theta_full 0.978
_diffrn_measured_fraction_theta_max 0.978
_diffrn_measurement_device_type 'Bruker APEXII CCD'
_diffrn_measurement_method '\f and \w scans'
_diffrn_radiation_monochromator graphite
_diffrn_radiation_source 'fine-focus sealed tube'
_diffrn_radiation_type CuK\a
_diffrn_radiation_wavelength 1.54178
_diffrn_reflns_av_R_equivalents 0.0263
_diffrn_reflns_limit_h_max 7
_diffrn_reflns_limit_h_min -11
_diffrn_reflns_limit_k_max 11
_diffrn_reflns_limit_k_min -11
_diffrn_reflns_limit_l_max 12
_diffrn_reflns_limit_l_min -12
_diffrn_reflns_number 11163
_diffrn_reflns_theta_full 66.31
_diffrn_reflns_theta_max 66.31
_diffrn_reflns_theta_min 4.6
_diffrn_standards_decay_% 0
_diffrn_standards_interval_count 0
_diffrn_standards_interval_time 0
_diffrn_standards_number 0
_exptl_absorpt_coefficient_mu 6.005
_exptl_absorpt_correction_T_max 0.4023
_exptl_absorpt_correction_T_min 0.1072
_exptl_absorpt_correction_type multi-scan
_exptl_absorpt_process_details '(SADABS; Bruker, 2007)'
_exptl_crystal_colour yellow
_exptl_crystal_density_diffrn 1.473
_exptl_crystal_density_method 'not measured'
_exptl_crystal_description ' rectangular'
_exptl_crystal_F_000 380
_exptl_crystal_size_max 0.104
_exptl_crystal_size_mid 0.075
_exptl_crystal_size_min 0.064
_refine_diff_density_max 0.459
_refine_diff_density_min -0.267
_refine_ls_extinction_method none
_refine_ls_goodness_of_fit_ref 1.038
_refine_ls_hydrogen_treatment constr
_refine_ls_matrix_type full
_refine_ls_number_parameters 232
_refine_ls_number_reflns 2941
_refine_ls_number_restraints 6
_refine_ls_restrained_S_all 1.038
_refine_ls_R_factor_all 0.0237
_refine_ls_R_factor_gt 0.0235
_refine_ls_shift/su_max 0.001
_refine_ls_shift/su_mean 0
_refine_ls_structure_factor_coef Fsqd
_refine_ls_weighting_details 'calc w=1/[\s^2^(Fo^2^)+(0.0256P)^2^+0.5512P] where P=(Fo^2^+2Fc^2^)/3'
_refine_ls_weighting_scheme calc
_refine_ls_wR_factor_ref 0.0573
_reflns_number_gt 2850
_reflns_number_total 2941
_reflns_threshold_expression >2sigma(I)
_cod_data_source_file cv5270.cif
_cod_data_source_block I
_cod_database_code 2234561
_cod_database_fobs_code 2234561

loop_
_symmetry_equiv_pos_as_xyz
'x, y, z'
'-x, -y, -z'

loop_
_atom_site_type_symbol
_atom_site_label
_atom_site_fract_x
_atom_site_fract_y
_atom_site_fract_z
_atom_site_U_iso_or_equiv
_atom_site_adp_type
_atom_site_calc_flag
_atom_site_refinement_flags
_atom_site_occupancy
_atom_site_disorder_assembly
_atom_site_disorder_group
Rh Rh1 0.5 0.5 0.5 0.02293(9) Uani d S 1 . .
Cl Cl1 0.34866(19) 0.7717(2) 0.55041(12) 0.0329(3) Uani d P 0.5 A 1
C C01 0.6149(7) 0.2999(8) 0.4747(5) 0.0330(14) Uiso d P 0.5 A 2
O O01 0.6932(5) 0.1680(6) 0.4511(4) 0.0393(13) Uiso d P 0.5 A 2
P P2 0.71286(5) 0.50159(5) 0.30681(4) 0.02055(12) Uani d . 1 A .
C C2 0.7589(2) 0.3785(2) 0.15917(19) 0.0239(4) Uani d . 1 . .
C C3 0.9177(3) 0.2746(2) 0.0745(2) 0.0305(4) Uani d . 1 A .
H H3 1.0063 0.2629 0.0949 0.037 Uiso calc R 1 . .
C C4 0.9461(3) 0.1880(3) -0.0400(2) 0.0412(5) Uani d . 1 . .
H H4 1.0536 0.1179 -0.0942 0.049 Uiso calc R 1 A .
C C5 0.8188(4) 0.2033(3) -0.0755(2) 0.0431(6) Uani d U 1 A .
C C6 0.6589(3) 0.3064(3) 0.0108(3) 0.0421(6) Uani d . 1 . .
H H6 0.5708 0.3183 -0.0103 0.05 Uiso calc R 1 A .
C C7 0.6284(3) 0.3916(2) 0.1273(2) 0.0331(4) Uani d . 1 A .
H H7 0.5206 0.4578 0.1843 0.04 Uiso calc R 1 . .
C C10 0.6760(2) 0.6851(2) 0.23862(19) 0.0224(4) Uani d . 1 . .
C C11 0.6826(2) 0.7072(2) 0.1032(2) 0.0253(4) Uani d . 1 A .
H H11 0.7081 0.6263 0.0436 0.03 Uiso calc R 1 . .
C C12 0.6512(3) 0.8499(2) 0.0569(2) 0.0327(4) Uani d . 1 . .
H H12 0.6555 0.8642 -0.0335 0.039 Uiso calc R 1 A .
C C13 0.6137(3) 0.9700(2) 0.1445(3) 0.0379(5) Uani d . 1 A .
H H13 0.591 1.0657 0.1137 0.045 Uiso calc R 1 . .
C C14 0.6097(3) 0.9485(2) 0.2788(2) 0.0346(5) Uani d . 1 . .
H H14 0.5864 1.0292 0.3374 0.042 Uiso calc R 1 A .
C C15 0.6406(2) 0.8070(2) 0.3253(2) 0.0277(4) Uani d . 1 A .
H H15 0.6377 0.793 0.4153 0.033 Uiso calc R 1 . .
C C16 0.9104(2) 0.4379(2) 0.32389(18) 0.0226(4) Uani d . 1 . .
C C17 0.9552(3) 0.3347(2) 0.4169(2) 0.0297(4) Uani d . 1 A .
H H17 0.8835 0.299 0.4721 0.036 Uiso calc R 1 . .
C C18 1.1066(3) 0.2846(2) 0.4277(2) 0.0335(4) Uani d . 1 . .
H H18 1.1369 0.2139 0.4888 0.04 Uiso calc R 1 A .
C C19 1.2126(2) 0.3398(2) 0.3477(2) 0.0316(4) Uani d . 1 A .
H H19 1.3137 0.3065 0.3553 0.038 Uiso calc R 1 . .
C C20 1.1679(2) 0.4442(3) 0.2569(2) 0.0314(4) Uani d . 1 . .
H H20 1.2384 0.4822 0.2042 0.038 Uiso calc R 1 A .
C C21 1.0179(2) 0.4927(2) 0.2438(2) 0.0274(4) Uani d . 1 A .
H H21 0.9891 0.562 0.1814 0.033 Uiso calc R 1 . .
C C8A 0.8768(8) 0.0979(6) -0.2041(5) 0.0314(11) Uani d PU 0.668(10) A 1
H H8A 0.9865 0.0231 -0.2409 0.038 Uiso calc PR 0.668(10) A 1
C C9A 0.7794(5) 0.1079(5) -0.2647(4) 0.0441(14) Uani d P 0.668(10) A 1
H H9A1 0.6693 0.1819 -0.2295 0.053 Uiso calc PR 0.668(10) A 1
H H9A2 0.8198 0.041 -0.3433 0.053 Uiso calc PR 0.668(10) A 1
C C9B 0.9234(11) 0.0621(10) -0.2909(12) 0.043(3) Uani d P 0.332(10) A 2
H H9B1 1.0259 0.0295 -0.2862 0.051 Uiso calc PR 0.332(10) A 2
H H9B2 0.916 0.0272 -0.3672 0.051 Uiso calc PR 0.332(10) A 2
C C8B 0.7895(13) 0.1573(11) -0.1898(8) 0.028(2) Uani d P 0.332(10) A 2
H H8B 0.6847 0.1928 -0.1903 0.034 Uiso calc PR 0.332(10) A 2

loop_
_atom_site_aniso_label
_atom_site_aniso_U_11
_atom_site_aniso_U_22
_atom_site_aniso_U_33
_atom_site_aniso_U_12
_atom_site_aniso_U_13
_atom_site_aniso_U_23
Rh1 0.01987(12) 0.02210(12) 0.02175(12) -0.01035(8) -0.00276(8) 0.00663(7)
Cl1 0.0272(6) 0.0269(8) 0.0345(6) -0.0141(6) 0.0001(4) 0.0063(6)
P2 0.0190(2) 0.0228(2) 0.0180(2) -0.01070(18) -0.00469(17) 0.00582(17)
C2 0.0292(9) 0.0246(9) 0.0233(9) -0.0173(8) -0.0107(8) 0.0098(7)
C3 0.0334(10) 0.0332(11) 0.0265(10) -0.0203(9) -0.0065(8) 0.0024(8)
C4 0.0518(14) 0.0439(13) 0.0288(11) -0.0326(11) -0.0013(10) -0.0035(9)
C5 0.0767(17) 0.0471(13) 0.0270(11) -0.0487(13) -0.0171(11) 0.0118(10)
C6 0.0690(16) 0.0469(13) 0.0488(13) -0.0451(13) -0.0427(13) 0.0280(11)
C7 0.0363(11) 0.0316(11) 0.0426(12) -0.0208(9) -0.0216(9) 0.0135(9)
C10 0.0172(8) 0.0230(9) 0.0246(9) -0.0103(7) -0.0051(7) 0.0061(7)
C11 0.0225(9) 0.0273(9) 0.0248(9) -0.0127(7) -0.0069(7) 0.0052(7)
C12 0.0315(10) 0.0335(11) 0.0308(10) -0.0154(9) -0.0114(8) 0.0146(8)
C13 0.0359(11) 0.0251(10) 0.0481(13) -0.0151(9) -0.0119(10) 0.0133(9)
C14 0.0317(10) 0.0264(10) 0.0405(12) -0.0146(8) -0.0061(9) -0.0009(8)
C15 0.0247(9) 0.0302(10) 0.0249(9) -0.0135(8) -0.0050(7) 0.0028(8)
C16 0.0229(9) 0.0241(9) 0.0182(8) -0.0094(7) -0.0067(7) -0.0001(7)
C17 0.0337(10) 0.0297(10) 0.0298(10) -0.0168(8) -0.0144(8) 0.0077(8)
C18 0.0373(11) 0.0304(10) 0.0371(11) -0.0133(9) -0.0230(9) 0.0086(9)
C19 0.0273(10) 0.0353(11) 0.0315(10) -0.0109(8) -0.0142(8) -0.0023(8)
C20 0.0274(10) 0.0418(12) 0.0266(10) -0.0184(9) -0.0088(8) 0.0028(8)
C21 0.0271(9) 0.0344(10) 0.0213(9) -0.0149(8) -0.0096(8) 0.0056(8)
C8A 0.032(2) 0.030(2) 0.029(3) -0.0122(19) -0.010(2) 0.0010(17)
C9A 0.044(2) 0.045(2) 0.038(2) -0.0152(17) -0.0148(16) -0.0073(17)
C9B 0.046(6) 0.048(5) 0.033(6) -0.018(4) -0.016(4) -0.004(4)
C8B 0.023(4) 0.029(4) 0.031(4) -0.010(4) -0.011(3) -0.002(3)

loop_
_atom_type_symbol
_atom_type_description
_atom_type_scat_dispersion_real
_atom_type_scat_dispersion_imag
_atom_type_scat_source
C C 0.0181 0.0091 'International Tables Vol C Tables 4.2.6.8 and 6.1.1.4'
H H 0 0 'International Tables Vol C Tables 4.2.6.8 and 6.1.1.4'
O O 0.0492 0.0322 'International Tables Vol C Tables 4.2.6.8 and 6.1.1.4'
P P 0.2955 0.4335 'International Tables Vol C Tables 4.2.6.8 and 6.1.1.4'
Cl Cl 0.3639 0.7018 'International Tables Vol C Tables 4.2.6.8 and 6.1.1.4'
Rh Rh 0.0927 3.6045 'International Tables Vol C Tables 4.2.6.8 and 6.1.1.4'

loop_
_geom_angle_atom_site_label_1
_geom_angle_atom_site_label_2
_geom_angle_atom_site_label_3
_geom_angle_site_symmetry_1
_geom_angle_site_symmetry_3
_geom_angle
C01 Rh1 C01 2_666 . 180.0000(10)
C01 Rh1 P2 2_666 . 92.99(17)
C01 Rh1 P2 . . 87.01(17)
C01 Rh1 P2 2_666 2_666 87.01(17)
C01 Rh1 P2 . 2_666 92.99(17)
P2 Rh1 P2 . 2_666 180.00(2)
C01 Rh1 Cl1 2_666 2_666 175.46(17)
C01 Rh1 Cl1 . 2_666 4.54(17)
P2 Rh1 Cl1 . 2_666 85.54(3)
P2 Rh1 Cl1 2_666 2_666 94.46(3)
C01 Rh1 Cl1 2_666 . 4.54(17)
C01 Rh1 Cl1 . . 175.46(17)
P2 Rh1 Cl1 . . 94.46(3)
P2 Rh1 Cl1 2_666 . 85.54(3)
Cl1 Rh1 Cl1 2_666 . 180.00(6)
O01 C01 Rh1 . . 176.7(5)
C2 P2 C10 . . 103.30(8)
C2 P2 C16 . . 105.19(8)
C10 P2 C16 . . 102.16(8)
C2 P2 Rh1 . . 110.70(6)
C10 P2 Rh1 . . 116.84(6)
C16 P2 Rh1 . . 117.12(6)
C3 C2 C7 . . 118.24(19)
C3 C2 P2 . . 123.22(15)
C7 C2 P2 . . 118.52(16)
C4 C3 C2 . . 120.8(2)
C4 C3 H3 . . 119.6
C2 C3 H3 . . 119.6
C5 C4 C3 . . 121.7(2)
C5 C4 H4 . . 119.2
C3 C4 H4 . . 119.2
C4 C5 C6 . . 117.4(2)
C4 C5 C8B . . 140.7(5)
C6 C5 C8B . . 101.4(5)
C4 C5 C8A . . 113.1(3)
C6 C5 C8A . . 129.4(3)
C7 C6 C5 . . 121.6(2)
C7 C6 H6 . . 119.2
C5 C6 H6 . . 119.2
C6 C7 C2 . . 120.3(2)
C6 C7 H7 . . 119.9
C2 C7 H7 . . 119.9
C15 C10 C11 . . 118.91(17)
C15 C10 P2 . . 118.66(14)
C11 C10 P2 . . 122.43(15)
C12 C11 C10 . . 120.20(19)
C12 C11 H11 . . 119.9
C10 C11 H11 . . 119.9
C13 C12 C11 . . 120.2(2)
C13 C12 H12 . . 119.9
C11 C12 H12 . . 119.9
C12 C13 C14 . . 120.06(19)
C12 C13 H13 . . 120
C14 C13 H13 . . 120
C15 C14 C13 . . 119.9(2)
C15 C14 H14 . . 120.1
C13 C14 H14 . . 120.1
C14 C15 C10 . . 120.72(19)
C14 C15 H15 . . 119.6
C10 C15 H15 . . 119.6
C17 C16 C21 . . 119.13(17)
C17 C16 P2 . . 120.51(15)
C21 C16 P2 . . 120.36(14)
C16 C17 C18 . . 120.31(19)
C16 C17 H17 . . 119.8
C18 C17 H17 . . 119.8
C19 C18 C17 . . 120.11(19)
C19 C18 H18 . . 119.9
C17 C18 H18 . . 119.9
C20 C19 C18 . . 119.90(18)
C20 C19 H19 . . 120
C18 C19 H19 . . 120
C19 C20 C21 . . 120.27(19)
C19 C20 H20 . . 119.9
C21 C20 H20 . . 119.9
C20 C21 C16 . . 120.26(18)
C20 C21 H21 . . 119.9
C16 C21 H21 . . 119.9
C9A C8A C5 . . 122.6(5)
C9A C8A H8A . . 118.7
C5 C8A H8A . . 118.7
C8A C9A H9A1 . . 120
C8A C9A H9A2 . . 120
H9A1 C9A H9A2 . . 120
C8B C9B H9B1 . . 120
C8B C9B H9B2 . . 120
H9B1 C9B H9B2 . . 120
C9B C8B C5 . . 114.4(8)
C9B C8B H8B . . 122.8
C5 C8B H8B . . 122.8

loop_
_geom_bond_atom_site_label_1
_geom_bond_atom_site_label_2
_geom_bond_site_symmetry_2
_geom_bond_distance
Rh1 C01 2_666 1.752(7)
Rh1 C01 . 1.752(7)
Rh1 P2 . 2.3251(4)
Rh1 P2 2_666 2.3251(4)
Rh1 Cl1 2_666 2.383(2)
Rh1 Cl1 . 2.383(2)
C01 O01 . 1.158(7)
P2 C2 . 1.8205(19)
P2 C10 . 1.8266(18)
P2 C16 . 1.8298(18)
C2 C3 . 1.388(3)
C2 C7 . 1.396(3)
C3 C4 . 1.387(3)
C3 H3 . 0.93
C4 C5 . 1.380(4)
C4 H4 . 0.93
C5 C6 . 1.396(4)
C5 C8B . 1.473(8)
C5 C8A . 1.518(6)
C6 C7 . 1.387(3)
C6 H6 . 0.93
C7 H7 . 0.93
C10 C15 . 1.392(3)
C10 C11 . 1.393(3)
C11 C12 . 1.392(3)
C11 H11 . 0.93
C12 C13 . 1.377(3)
C12 H12 . 0.93
C13 C14 . 1.388(3)
C13 H13 . 0.93
C14 C15 . 1.383(3)
C14 H14 . 0.93
C15 H15 . 0.93
C16 C17 . 1.389(3)
C16 C21 . 1.395(3)
C17 C18 . 1.389(3)
C17 H17 . 0.93
C18 C19 . 1.387(3)
C18 H18 . 0.93
C19 C20 . 1.377(3)
C19 H19 . 0.93
C20 C21 . 1.389(3)
C20 H20 . 0.93
C21 H21 . 0.93
C8A C9A . 1.299(8)
C8A H8A . 0.93
C9A H9A1 . 0.93
C9A H9A2 . 0.93
C9B C8B . 1.311(15)
C9B H9B1 . 0.93
C9B H9B2 . 0.93
C8B H8B . 0.93

loop_
_geom_hbond_atom_site_label_D
_geom_hbond_atom_site_label_H
_geom_hbond_atom_site_label_A
_geom_hbond_site_symmetry_A
_geom_hbond_distance_DH
_geom_hbond_distance_HA
_geom_hbond_distance_DA
_geom_hbond_angle_DHA
C9B H9B1 O01 2_755 0.93 2.54 3.205(11) 128.6
C14 H14 Cl1 2_676 0.93 2.79 3.660(3) 156.6

loop_
_geom_torsion_atom_site_label_1
_geom_torsion_atom_site_label_2
_geom_torsion_atom_site_label_3
_geom_torsion_atom_site_label_4
_geom_torsion_site_symmetry_1
_geom_torsion
C01 Rh1 P2 C2 2_666 -126.99(17)
C01 Rh1 P2 C2 . 53.01(17)
Cl1 Rh1 P2 C2 2_666 48.71(7)
Cl1 Rh1 P2 C2 . -131.29(7)
C01 Rh1 P2 C10 2_666 -9.16(17)
C01 Rh1 P2 C10 . 170.84(17)
Cl1 Rh1 P2 C10 2_666 166.53(7)
Cl1 Rh1 P2 C10 . -13.47(7)
C01 Rh1 P2 C16 2_666 112.47(17)
C01 Rh1 P2 C16 . -67.53(17)
Cl1 Rh1 P2 C16 2_666 -71.84(7)
Cl1 Rh1 P2 C16 . 108.16(7)
C10 P2 C2 C3 . 99.98(17)
C16 P2 C2 C3 . -6.79(18)
Rh1 P2 C2 C3 . -134.20(15)
C10 P2 C2 C7 . -78.41(16)
C16 P2 C2 C7 . 174.82(15)
Rh1 P2 C2 C7 . 47.41(16)
C7 C2 C3 C4 . 1.0(3)
P2 C2 C3 C4 . -177.38(16)
C2 C3 C4 C5 . 1.1(3)
C3 C4 C5 C6 . -1.9(3)
C3 C4 C5 C8B . 168.8(5)
C3 C4 C5 C8A . -180.0(2)
C4 C5 C6 C7 . 0.6(3)
C8B C5 C6 C7 . -173.4(3)
C8A C5 C6 C7 . 178.3(3)
C5 C6 C7 C2 . 1.5(3)
C3 C2 C7 C6 . -2.3(3)
P2 C2 C7 C6 . 176.19(15)
C2 P2 C10 C15 . -178.44(14)
C16 P2 C10 C15 . -69.39(16)
Rh1 P2 C10 C15 . 59.78(15)
C2 P2 C10 C11 . 1.31(17)
C16 P2 C10 C11 . 110.36(15)
Rh1 P2 C10 C11 . -120.47(14)
C15 C10 C11 C12 . -1.2(3)
P2 C10 C11 C12 . 179.06(15)
C10 C11 C12 C13 . 0.1(3)
C11 C12 C13 C14 . 1.0(3)
C12 C13 C14 C15 . -1.1(3)
C13 C14 C15 C10 . 0.1(3)
C11 C10 C15 C14 . 1.1(3)
P2 C10 C15 C14 . -179.15(15)
C2 P2 C16 C17 . -96.18(16)
C10 P2 C16 C17 . 156.22(16)
Rh1 P2 C16 C17 . 27.23(17)
C2 P2 C16 C21 . 83.97(16)
C10 P2 C16 C21 . -23.63(17)
Rh1 P2 C16 C21 . -152.63(13)
C21 C16 C17 C18 . -1.3(3)
P2 C16 C17 C18 . 178.86(16)
C16 C17 C18 C19 . 1.3(3)
C17 C18 C19 C20 . -0.3(3)
C18 C19 C20 C21 . -0.9(3)
C19 C20 C21 C16 . 0.9(3)
C17 C16 C21 C20 . 0.2(3)
P2 C16 C21 C20 . -179.99(15)
C4 C5 C8A C9A . -171.1(3)
C6 C5 C8A C9A . 11.1(5)
C8B C5 C8A C9A . -5.9(6)
C4 C5 C8B C9B . 6.1(10)
C6 C5 C8B C9B . 177.7(6)
C8A C5 C8B C9B . -15.6(5)
